data_7016938
loop_
_publ_author_name
'Kr\"uger, Anneke'
'H\"aller, L Jonas L'
'M\"uller-Bunz, Helge'
'Serada, Olha'
'Neels, Antonia'
'Macgregor, Stuart A.'
'Albrecht, Martin'

_publ_section_title
;
 Smooth C(alkyl)-H bond activation in rhodium complexes comprising
 abnormal carbene ligands.
;
_journal_issue 38
_journal_name_full 'Dalton transactions (Cambridge, England : 2003)'
_journal_page_first 9911
_journal_page_last 9920
_journal_paper_doi 10.1039/c1dt11116g
_journal_volume 40
_journal_year 2011
_chemical_formula_sum 'C64.5 H85 Cl F6 I3 N8 O0 P Rh2'
_chemical_formula_weight 1739.34
_chemical_name_systematic
;
?
;
_space_group_IT_number 52
_symmetry_cell_setting orthorhombic
_symmetry_space_group_name_Hall '-P 2a 2bc'
_symmetry_space_group_name_H-M 'P n n a'
_atom_sites_solution_hydrogens geom
_atom_sites_solution_primary direct
_atom_sites_solution_secondary difmap
_audit_creation_method SHELXL-97
_cell_angle_alpha 90.00
_cell_angle_beta 90.00
_cell_angle_gamma 90.00
_cell_formula_units_Z 8
_cell_length_a 26.7628(17)
_cell_length_b 26.7351(18)
_cell_length_c 20.3079(11)
_cell_measurement_reflns_used 17228
_cell_measurement_temperature 173(2)
_cell_measurement_theta_max 23.97
_cell_measurement_theta_min 1.26
_cell_volume 14530.4(16)
_computing_cell_refinement 'STOE X-AREA'
_computing_data_collection 'STOE X-AREA'
_computing_data_reduction 'STOE X-RED'
_computing_structure_refinement 'SHELXL-97 (Sheldrick, 1997)'
_computing_structure_solution 'SHELXS-97 (Sheldrick, 1990)'
_diffrn_ambient_temperature 173(2)
_diffrn_detector_area_resol_mean 6.67
_diffrn_measured_fraction_theta_full 0.981
_diffrn_measured_fraction_theta_max 0.981
_diffrn_measurement_device_type 'STOE IPDS 2'
_diffrn_measurement_method 'rotation method'
_diffrn_radiation_monochromator graphite
_diffrn_radiation_source 'fine-focus sealed tube'
_diffrn_radiation_type MoK\a
_diffrn_radiation_wavelength 0.71073
_diffrn_reflns_av_R_equivalents 0.1184
_diffrn_reflns_av_sigmaI/netI 0.1387
_diffrn_reflns_limit_h_max 32
_diffrn_reflns_limit_h_min -23
_diffrn_reflns_limit_k_max 31
_diffrn_reflns_limit_k_min -30
_diffrn_reflns_limit_l_max 24
_diffrn_reflns_limit_l_min -24
_diffrn_reflns_number 57955
_diffrn_reflns_theta_full 25.24
_diffrn_reflns_theta_max 25.24
_diffrn_reflns_theta_min 1.26
_exptl_absorpt_coefficient_mu 1.845
_exptl_absorpt_correction_T_max 0.750
_exptl_absorpt_correction_T_min 0.611
_exptl_absorpt_correction_type multi-scan
_exptl_absorpt_process_details 'MULscanABS, (PLATON03, Speck, 2003)'
_exptl_crystal_colour orange
_exptl_crystal_density_diffrn 1.590
_exptl_crystal_density_method 'not measured'
_exptl_crystal_description rod
_exptl_crystal_F_000 6904
_exptl_crystal_size_max 0.40
_exptl_crystal_size_mid 0.35
_exptl_crystal_size_min 0.25
_refine_diff_density_max 2.074
_refine_diff_density_min -0.586
_refine_diff_density_rms 0.135
_refine_ls_extinction_method none
_refine_ls_goodness_of_fit_ref 0.837
_refine_ls_hydrogen_treatment constr
_refine_ls_matrix_type full
_refine_ls_number_parameters 386
_refine_ls_number_reflns 12927
_refine_ls_number_restraints 69
_refine_ls_restrained_S_all 0.837
_refine_ls_R_factor_all 0.2121
_refine_ls_R_factor_gt 0.0827
_refine_ls_shift/su_max 0.000
_refine_ls_shift/su_mean 0.000
_refine_ls_structure_factor_coef Fsqd
_refine_ls_weighting_details 'calc w=1/[\s^2^(Fo^2^)+(0.1202P)^2^+0.0000P] where P=(Fo^2^+2Fc^2^)/3'
_refine_ls_weighting_scheme calc
_refine_ls_wR_factor_gt 0.1977
_refine_ls_wR_factor_ref 0.2425
_reflns_number_gt 4389
_reflns_number_total 12927
_reflns_threshold_expression >2sigma(I)
_cod_data_source_file c1dt11116g.txt
_cod_data_source_block complex-3b
_cod_original_formula_sum 'C64.50 H85 Cl F6 I3 N8 O0 P Rh2'
_cod_database_code 7016938

loop_
_symmetry_equiv_pos_as_xyz
'x, y, z'
'-x+1/2, -y, z'
'x, -y+1/2, -z+1/2'
'-x+1/2, y+1/2, -z+1/2'
'-x, -y, -z'
'x-1/2, y, -z'
'-x, y-1/2, z-1/2'
'x-1/2, -y-1/2, z-1/2'

loop_
_atom_site_label
_atom_site_type_symbol
_atom_site_fract_x
_atom_site_fract_y
_atom_site_fract_z
_atom_site_U_iso_or_equiv
_atom_site_adp_type
_atom_site_occupancy
_atom_site_symmetry_multiplicity
_atom_site_calc_flag
_atom_site_refinement_flags
_atom_site_disorder_assembly
_atom_site_disorder_group
C1 C 0.0567(8) -0.0346(6) 0.3109(7) 0.1075(15) Uani 1 1 d . . .
C2 C 0.0661(7) -0.0156(6) 0.3719(7) 0.1075(15) Uani 1 1 d . . .
H2A H 0.0493 0.0115 0.3924 0.129 Uiso 1 1 calc R . .
C3 C 0.1185(8) -0.0807(6) 0.3574(7) 0.1075(15) Uani 1 1 d . . .
C4 C 0.0902(7) -0.1023(6) 0.2430(6) 0.1075(15) Uani 1 1 d . . .
H4A H 0.0976 -0.1381 0.2513 0.129 Uiso 1 1 calc R . .
H4B H 0.1168 -0.0883 0.2146 0.129 Uiso 1 1 calc R . .
C5 C 0.0368(8) -0.0961(6) 0.2091(7) 0.1075(15) Uani 1 1 d . . .
H5 H 0.0413 -0.0965 0.1602 0.129 Uiso 1 1 calc R . .
C6 C -0.0004(8) -0.1364(6) 0.2278(7) 0.1075(15) Uani 1 1 d . . .
H6A H -0.0214 -0.1450 0.1893 0.129 Uiso 1 1 calc R . .
H6B H 0.0175 -0.1669 0.2420 0.129 Uiso 1 1 calc R . .
C7 C -0.0364(8) -0.0654(6) 0.2903(6) 0.1075(15) Uani 1 1 d . . .
C8 C -0.0739(7) -0.0615(6) 0.3391(7) 0.1075(15) Uani 1 1 d . . .
H8A H -0.0860 -0.0316 0.3589 0.129 Uiso 1 1 calc R . .
C9 C -0.0668(8) -0.1429(6) 0.3170(7) 0.1075(15) Uani 1 1 d . . .
C10 C 0.1249(9) -0.0396(7) 0.4648(8) 0.118(2) Uani 1 1 d . . .
C11 C 0.1618(9) -0.0066(8) 0.4773(8) 0.118(2) Uani 1 1 d . . .
C12 C 0.1810(8) -0.0031(7) 0.5423(8) 0.118(2) Uani 1 1 d . . .
H12A H 0.2076 0.0192 0.5525 0.142 Uiso 1 1 calc R . .
C13 C 0.1595(8) -0.0338(7) 0.5913(8) 0.118(2) Uani 1 1 d . . .
C14 C 0.1242(8) -0.0651(7) 0.5762(8) 0.118(2) Uani 1 1 d . . .
H14A H 0.1122 -0.0866 0.6100 0.142 Uiso 1 1 calc R . .
C15 C 0.1024(8) -0.0693(7) 0.5138(8) 0.118(2) Uani 1 1 d . . .
C16 C 0.1819(8) 0.0275(7) 0.4260(8) 0.118(2) Uani 1 1 d . . .
H16A H 0.1973 0.0077 0.3908 0.177 Uiso 1 1 calc R . .
H16B H 0.2070 0.0495 0.4457 0.177 Uiso 1 1 calc R . .
H16C H 0.1546 0.0477 0.4078 0.177 Uiso 1 1 calc R . .
C17 C 0.1818(8) -0.0298(7) 0.6611(8) 0.118(2) Uani 1 1 d . . .
H17A H 0.1898 -0.0633 0.6776 0.177 Uiso 1 1 calc R . .
H17B H 0.1574 -0.0139 0.6905 0.177 Uiso 1 1 calc R . .
H17C H 0.2123 -0.0095 0.6597 0.177 Uiso 1 1 calc R . .
C18 C 0.0618(8) -0.1056(7) 0.4991(8) 0.118(2) Uani 1 1 d . . .
H18A H 0.0356 -0.0889 0.4737 0.177 Uiso 1 1 calc R . .
H18B H 0.0478 -0.1181 0.5405 0.177 Uiso 1 1 calc R . .
H18C H 0.0754 -0.1336 0.4736 0.177 Uiso 1 1 calc R . .
C19 C 0.1555(7) -0.1206(6) 0.3669(6) 0.1075(15) Uani 1 1 d . . .
H19A H 0.1389 -0.1502 0.3851 0.161 Uiso 1 1 calc R . .
H19B H 0.1814 -0.1092 0.3975 0.161 Uiso 1 1 calc R . .
H19C H 0.1708 -0.1291 0.3245 0.161 Uiso 1 1 calc R . .
C20 C -0.1298(9) -0.1218(8) 0.3974(9) 0.134(3) Uani 1 1 d . . .
C21 C -0.1188(9) -0.1336(8) 0.4646(9) 0.134(3) Uani 1 1 d . . .
C22 C -0.1595(9) -0.1461(8) 0.5056(10) 0.134(3) Uani 1 1 d . . .
H22A H -0.1532 -0.1554 0.5500 0.161 Uiso 1 1 calc R . .
C23 C -0.2064(10) -0.1454(8) 0.4842(10) 0.134(3) Uani 1 1 d . . .
C24 C -0.2166(9) -0.1389(7) 0.4207(9) 0.134(3) Uani 1 1 d . . .
H24A H -0.2499 -0.1428 0.4051 0.161 Uiso 1 1 calc R . .
C25 C -0.1784(10) -0.1262(8) 0.3768(9) 0.134(3) Uani 1 1 d . . .
C26 C -0.0662(8) -0.1265(8) 0.4879(8) 0.134(3) Uani 1 1 d . . .
H26A H -0.0432 -0.1438 0.4579 0.201 Uiso 1 1 calc R . .
H26B H -0.0627 -0.1404 0.5323 0.201 Uiso 1 1 calc R . .
H26C H -0.0582 -0.0907 0.4887 0.201 Uiso 1 1 calc R . .
C27 C -0.2446(8) -0.1648(8) 0.5318(8) 0.134(3) Uani 1 1 d . . .
H27A H -0.2781 -0.1583 0.5146 0.201 Uiso 1 1 calc R . .
H27B H -0.2406 -0.1479 0.5743 0.201 Uiso 1 1 calc R . .
H27C H -0.2399 -0.2009 0.5377 0.201 Uiso 1 1 calc R . .
C28 C -0.1912(8) -0.1134(8) 0.3035(8) 0.134(3) Uani 1 1 d . . .
H28A H -0.1603 -0.1074 0.2789 0.201 Uiso 1 1 calc R . .
H28B H -0.2122 -0.0834 0.3020 0.201 Uiso 1 1 calc R . .
H28C H -0.2093 -0.1415 0.2836 0.201 Uiso 1 1 calc R . .
C29 C -0.0706(9) -0.1997(6) 0.3182(10) 0.143(8) Uani 1 1 d . . .
H29A H -0.0404 -0.2143 0.2987 0.214 Uiso 1 1 calc R . .
H29B H -0.0999 -0.2103 0.2928 0.214 Uiso 1 1 calc R . .
H29C H -0.0740 -0.2112 0.3638 0.214 Uiso 1 1 calc R . .
C30 C 0.0181(8) 0.1350(6) 0.1260(7) 0.1177(17) Uani 1 1 d . . .
C31 C 0.0605(8) 0.1911(7) 0.0626(7) 0.1177(17) Uani 1 1 d . . .
C32 C 0.0331(8) 0.1718(6) 0.1632(7) 0.1177(17) Uani 1 1 d . . .
H32A H 0.0278 0.1740 0.2093 0.141 Uiso 1 1 calc R . .
C33 C 0.0817(11) 0.2535(8) 0.1445(8) 0.130(3) Uani 1 1 d . . .
C34 C 0.0557(10) 0.2963(8) 0.1528(8) 0.130(3) Uani 1 1 d . . .
C35 C 0.0801(10) 0.3390(8) 0.1747(8) 0.130(3) Uani 1 1 d . . .
H35A H 0.0613 0.3688 0.1809 0.156 Uiso 1 1 calc R . .
C36 C 0.1289(11) 0.3396(8) 0.1873(8) 0.130(3) Uani 1 1 d . . .
C37 C 0.1562(10) 0.2963(7) 0.1783(8) 0.130(3) Uani 1 1 d . . .
H37A H 0.1910 0.2964 0.1875 0.156 Uiso 1 1 calc R . .
C38 C 0.1340(11) 0.2532(8) 0.1562(8) 0.130(3) Uani 1 1 d . . .
C39 C 0.1655(8) 0.2057(7) 0.1469(8) 0.130(3) Uani 1 1 d . . .
H39A H 0.1767 0.1935 0.1899 0.196 Uiso 1 1 calc R . .
H39B H 0.1947 0.2134 0.1195 0.196 Uiso 1 1 calc R . .
H39C H 0.1453 0.1799 0.1253 0.196 Uiso 1 1 calc R . .
C40 C 0.1552(9) 0.3866(7) 0.2118(8) 0.130(3) Uani 1 1 d . . .
H40A H 0.1303 0.4104 0.2286 0.196 Uiso 1 1 calc R . .
H40B H 0.1736 0.4020 0.1754 0.196 Uiso 1 1 calc R . .
H40C H 0.1785 0.3778 0.2471 0.196 Uiso 1 1 calc R . .
C41 C 0.0009(9) 0.2954(7) 0.1387(8) 0.130(3) Uani 1 1 d . . .
H41A H -0.0047 0.2829 0.0940 0.196 Uiso 1 1 calc R . .
H41B H -0.0126 0.3293 0.1426 0.196 Uiso 1 1 calc R . .
H41C H -0.0158 0.2734 0.1704 0.196 Uiso 1 1 calc R . .
C42 C 0.0816(8) 0.2153(6) 0.0036(6) 0.1177(17) Uani 1 1 d . . .
H42A H 0.0897 0.2503 0.0137 0.177 Uiso 1 1 calc R . .
H42B H 0.0572 0.2142 -0.0323 0.177 Uiso 1 1 calc R . .
H42C H 0.1121 0.1977 -0.0099 0.177 Uiso 1 1 calc R . .
C43 C 0.0275(8) 0.1133(6) 0.0080(7) 0.1177(17) Uani 1 1 d . . .
H43A H 0.0602 0.1010 -0.0077 0.141 Uiso 1 1 calc R . .
H43B H 0.0107 0.1307 -0.0289 0.141 Uiso 1 1 calc R . .
C44 C -0.0041(8) 0.0701(6) 0.0311(7) 0.1177(17) Uani 1 1 d . . .
H44 H 0.0129 0.0384 0.0176 0.141 Uiso 1 1 calc R . .
C45 C -0.0554(8) 0.0709(7) -0.0005(7) 0.1177(17) Uani 1 1 d . . .
H45A H -0.0538 0.0886 -0.0432 0.141 Uiso 1 1 calc R . .
H45B H -0.0669 0.0363 -0.0087 0.141 Uiso 1 1 calc R . .
C46 C -0.0758(8) 0.0971(6) 0.1101(7) 0.1177(17) Uani 1 1 d . . .
C47 C -0.1171(8) 0.1211(6) 0.1382(7) 0.1177(17) Uani 1 1 d . A .
H47A H -0.1204 0.1295 0.1834 0.141 Uiso 1 1 calc R . .
C48 C -0.1354(9) 0.1130(7) 0.0330(7) 0.1177(17) Uani 1 1 d . A .
C49 C -0.1624(8) 0.1144(6) -0.0342(6) 0.1177(17) Uani 1 1 d . . .
H49A H -0.1583 0.1476 -0.0540 0.177 Uiso 1 1 calc R . .
H49B H -0.1981 0.1076 -0.0277 0.177 Uiso 1 1 calc R . .
H49C H -0.1480 0.0890 -0.0633 0.177 Uiso 1 1 calc R . .
C50 C -0.2174(12) 0.1356(9) 0.1128(8) 0.134(6) Uani 0.50 1 d PD A 1
C50A C -0.1952(11) 0.1649(10) 0.0980(12) 0.133(5) Uani 0.50 1 d PD A 2
C51 C -0.2473(12) 0.0966(10) 0.1328(12) 0.134(6) Uani 0.50 1 d PD A 1
C51A C -0.2311(10) 0.1318(10) 0.1182(8) 0.133(5) Uani 0.50 1 d PD A 2
C52 C -0.2963(12) 0.1084(11) 0.1423(14) 0.134(6) Uani 0.50 1 d PD A 1
H52A H -0.3178 0.0825 0.1569 0.161 Uiso 0.50 1 calc PR A 1
C52A C -0.2716(12) 0.1622(10) 0.1369(18) 0.133(5) Uani 0.50 1 d PD A 2
H52B H -0.2964 0.1455 0.1621 0.159 Uiso 0.50 1 calc PR A 2
C53 C -0.3170(11) 0.1547(11) 0.1324(15) 0.134(6) Uani 0.50 1 d PD A 1
C53A C -0.2816(11) 0.2120(11) 0.1250(19) 0.133(5) Uani 0.50 1 d PD A 2
C54 C -0.2844(12) 0.1895(13) 0.1065(16) 0.134(6) Uani 0.50 1 d PD A 1
H54A H -0.2964 0.2227 0.1013 0.161 Uiso 0.50 1 calc PR A 1
C54A C -0.2391(10) 0.2349(12) 0.1006(18) 0.133(5) Uani 0.50 1 d PD A 2
H54B H -0.2436 0.2686 0.0872 0.159 Uiso 0.50 1 calc PR A 2
C55 C -0.2355(12) 0.1801(11) 0.0872(15) 0.134(6) Uani 0.50 1 d PD A 1
C55A C -0.1910(11) 0.2164(11) 0.0924(19) 0.133(5) Uani 0.50 1 d PD A 2
C56 C -0.2261(16) 0.0453(11) 0.1485(16) 0.134(6) Uani 0.50 1 d PD A 1
H56A H -0.2168 0.0439 0.1951 0.201 Uiso 0.50 1 calc PR A 1
H56B H -0.1965 0.0393 0.1213 0.201 Uiso 0.50 1 calc PR A 1
H56C H -0.2513 0.0197 0.1392 0.201 Uiso 0.50 1 calc PR A 1
C56A C -0.2309(16) 0.0784(10) 0.1379(19) 0.133(5) Uani 0.50 1 d PD A 2
H56D H -0.2249 0.0575 0.0991 0.199 Uiso 0.50 1 calc PR A 2
H56E H -0.2634 0.0698 0.1573 0.199 Uiso 0.50 1 calc PR A 2
H56F H -0.2045 0.0727 0.1704 0.199 Uiso 0.50 1 calc PR A 2
C57 C -0.3718(12) 0.1628(13) 0.1473(15) 0.134(6) Uani 0.50 1 d PD A 1
H57A H -0.3920 0.1426 0.1172 0.201 Uiso 0.50 1 calc PR A 1
H57B H -0.3801 0.1982 0.1415 0.201 Uiso 0.50 1 calc PR A 1
H57C H -0.3787 0.1529 0.1929 0.201 Uiso 0.50 1 calc PR A 1
C57A C -0.3309(12) 0.2373(14) 0.1344(17) 0.133(5) Uani 0.50 1 d PD A 2
H57D H -0.3307 0.2557 0.1761 0.199 Uiso 0.50 1 calc PR A 2
H57E H -0.3575 0.2121 0.1353 0.199 Uiso 0.50 1 calc PR A 2
H57F H -0.3368 0.2606 0.0980 0.199 Uiso 0.50 1 calc PR A 2
C58 C -0.2013(14) 0.2175(12) 0.0551(15) 0.134(6) Uani 0.50 1 d PD A 1
H58A H -0.1927 0.2437 0.0868 0.201 Uiso 0.50 1 calc PR A 1
H58B H -0.2182 0.2325 0.0171 0.201 Uiso 0.50 1 calc PR A 1
H58C H -0.1708 0.2006 0.0404 0.201 Uiso 0.50 1 calc PR A 1
C58A C -0.1480(12) 0.2447(12) 0.0632(18) 0.133(5) Uani 0.50 1 d PD A 2
H58D H -0.1165 0.2309 0.0798 0.199 Uiso 0.50 1 calc PR A 2
H58E H -0.1504 0.2800 0.0756 0.199 Uiso 0.50 1 calc PR A 2
H58F H -0.1489 0.2417 0.0151 0.199 Uiso 0.50 1 calc PR A 2
C59 C 0.1609(12) 0.0498(10) 0.0001(12) 0.069(7) Uiso 0.50 1 d P . .
H59A H 0.1278 0.0401 0.0178 0.083 Uiso 0.50 1 calc PR . .
H59B H 0.1571 0.0566 -0.0475 0.083 Uiso 0.50 1 calc PR . .
Cl1 Cl 0.1978(8) 0.0070(6) 0.0102(7) 0.212(7) Uani 0.50 1 d P . .
Cl2 Cl 0.1811(5) 0.1028(4) 0.0390(6) 0.143(4) Uani 0.50 1 d P . .
F1 F -0.0467(14) 0.2929(10) -0.1354(14) 0.213(4) Uani 0.50 1 d PD B 1
F1A F -0.0276(11) 0.2904(10) -0.0707(15) 0.213(4) Uani 0.50 1 d PD B 2
F2 F -0.0273(12) 0.2691(11) -0.0394(14) 0.213(4) Uani 0.50 1 d PD B 1
F2A F -0.0512(16) 0.2242(11) -0.0249(14) 0.213(4) Uani 0.50 1 d PD B 2
F3 F -0.0635(15) 0.1969(10) -0.0450(16) 0.213(4) Uani 0.50 1 d PD B 1
F3A F -0.0800(15) 0.1907(10) -0.1125(15) 0.213(4) Uani 0.50 1 d PD B 2
F4 F -0.0872(16) 0.2121(11) -0.1488(15) 0.213(4) Uani 0.50 1 d PD B 1
F4A F -0.0555(15) 0.2567(11) -0.1741(14) 0.213(4) Uani 0.50 1 d PD B 2
F5 F -0.0029(9) 0.2201(5) -0.1160(7) 0.213(4) Uani 1 1 d . B .
F6 F -0.1075(9) 0.2655(5) -0.0824(7) 0.213(4) Uani 1 1 d . B .
I1 I -0.02926(5) 0.06745(4) 0.27050(4) 0.0933(4) Uani 1 1 d . . .
I2 I -0.05859(5) -0.02598(4) 0.13351(4) 0.0998(4) Uani 1 1 d . . .
I3 I 0.07881(5) 0.02195(5) 0.15639(5) 0.1089(5) Uani 1 1 d . . .
N1 N 0.1059(6) -0.0444(5) 0.3990(5) 0.1075(15) Uani 1 1 d . . .
N2 N 0.0871(6) -0.0753(5) 0.3036(5) 0.1075(15) Uani 1 1 d . . .
N3 N -0.0897(6) -0.1102(5) 0.3523(5) 0.1075(15) Uani 1 1 d . . .
N4 N -0.0323(6) -0.1180(5) 0.2820(5) 0.1075(15) Uani 1 1 d . . .
N5 N 0.0345(7) 0.1476(5) 0.0626(6) 0.1177(17) Uani 1 1 d . . .
N6 N 0.0584(7) 0.2080(5) 0.1247(5) 0.1177(17) Uani 1 1 d . . .
N7 N -0.0901(7) 0.0961(5) 0.0426(6) 0.1177(17) Uani 1 1 d . . .
N8 N -0.1532(7) 0.1308(5) 0.0893(5) 0.1177(17) Uani 1 1 d . . .
P1 P -0.0549(4) 0.2437(2) -0.0986(3) 0.179(4) Uani 1 1 d . . .
Rh1 Rh 0.00950(6) -0.02665(5) 0.23693(5) 0.0965(5) Uani 1 1 d . . .
Rh2 Rh -0.01299(6) 0.06852(5) 0.13250(5) 0.0944(5) Uani 1 1 d . . .

loop_
_atom_site_aniso_label
_atom_site_aniso_U_11
_atom_site_aniso_U_22
_atom_site_aniso_U_33
_atom_site_aniso_U_23
_atom_site_aniso_U_13
_atom_site_aniso_U_12
C1 0.162(5) 0.093(3) 0.068(2) -0.001(2) 0.005(2) 0.038(3)
C2 0.162(5) 0.093(3) 0.068(2) -0.001(2) 0.005(2) 0.038(3)
C3 0.162(5) 0.093(3) 0.068(2) -0.001(2) 0.005(2) 0.038(3)
C4 0.162(5) 0.093(3) 0.068(2) -0.001(2) 0.005(2) 0.038(3)
C5 0.162(5) 0.093(3) 0.068(2) -0.001(2) 0.005(2) 0.038(3)
C6 0.162(5) 0.093(3) 0.068(2) -0.001(2) 0.005(2) 0.038(3)
C7 0.162(5) 0.093(3) 0.068(2) -0.001(2) 0.005(2) 0.038(3)
C8 0.162(5) 0.093(3) 0.068(2) -0.001(2) 0.005(2) 0.038(3)
C9 0.162(5) 0.093(3) 0.068(2) -0.001(2) 0.005(2) 0.038(3)
C10 0.138(7) 0.123(6) 0.094(4) 0.003(4) -0.013(4) -0.001(4)
C11 0.138(7) 0.123(6) 0.094(4) 0.003(4) -0.013(4) -0.001(4)
C12 0.138(7) 0.123(6) 0.094(4) 0.003(4) -0.013(4) -0.001(4)
C13 0.138(7) 0.123(6) 0.094(4) 0.003(4) -0.013(4) -0.001(4)
C14 0.138(7) 0.123(6) 0.094(4) 0.003(4) -0.013(4) -0.001(4)
C15 0.138(7) 0.123(6) 0.094(4) 0.003(4) -0.013(4) -0.001(4)
C16 0.138(7) 0.123(6) 0.094(4) 0.003(4) -0.013(4) -0.001(4)
C17 0.138(7) 0.123(6) 0.094(4) 0.003(4) -0.013(4) -0.001(4)
C18 0.138(7) 0.123(6) 0.094(4) 0.003(4) -0.013(4) -0.001(4)
C19 0.162(5) 0.093(3) 0.068(2) -0.001(2) 0.005(2) 0.038(3)
C20 0.141(9) 0.159(5) 0.102(5) -0.021(4) 0.008(5) 0.003(6)
C21 0.141(9) 0.159(5) 0.102(5) -0.021(4) 0.008(5) 0.003(6)
C22 0.141(9) 0.159(5) 0.102(5) -0.021(4) 0.008(5) 0.003(6)
C23 0.141(9) 0.159(5) 0.102(5) -0.021(4) 0.008(5) 0.003(6)
C24 0.141(9) 0.159(5) 0.102(5) -0.021(4) 0.008(5) 0.003(6)
C25 0.141(9) 0.159(5) 0.102(5) -0.021(4) 0.008(5) 0.003(6)
C26 0.141(9) 0.159(5) 0.102(5) -0.021(4) 0.008(5) 0.003(6)
C27 0.141(9) 0.159(5) 0.102(5) -0.021(4) 0.008(5) 0.003(6)
C28 0.141(9) 0.159(5) 0.102(5) -0.021(4) 0.008(5) 0.003(6)
C29 0.18(3) 0.098(14) 0.152(17) -0.003(12) 0.058(15) -0.004(14)
C30 0.187(6) 0.103(3) 0.064(2) 0.005(2) 0.011(3) 0.026(3)
C31 0.187(6) 0.103(3) 0.064(2) 0.005(2) 0.011(3) 0.026(3)
C32 0.187(6) 0.103(3) 0.064(2) 0.005(2) 0.011(3) 0.026(3)
C33 0.201(10) 0.102(5) 0.088(4) 0.009(4) 0.019(5) -0.005(7)
C34 0.201(10) 0.102(5) 0.088(4) 0.009(4) 0.019(5) -0.005(7)
C35 0.201(10) 0.102(5) 0.088(4) 0.009(4) 0.019(5) -0.005(7)
C36 0.201(10) 0.102(5) 0.088(4) 0.009(4) 0.019(5) -0.005(7)
C37 0.201(10) 0.102(5) 0.088(4) 0.009(4) 0.019(5) -0.005(7)
C38 0.201(10) 0.102(5) 0.088(4) 0.009(4) 0.019(5) -0.005(7)
C39 0.201(10) 0.102(5) 0.088(4) 0.009(4) 0.019(5) -0.005(7)
C40 0.201(10) 0.102(5) 0.088(4) 0.009(4) 0.019(5) -0.005(7)
C41 0.201(10) 0.102(5) 0.088(4) 0.009(4) 0.019(5) -0.005(7)
C42 0.187(6) 0.103(3) 0.064(2) 0.005(2) 0.011(3) 0.026(3)
C43 0.187(6) 0.103(3) 0.064(2) 0.005(2) 0.011(3) 0.026(3)
C44 0.187(6) 0.103(3) 0.064(2) 0.005(2) 0.011(3) 0.026(3)
C45 0.187(6) 0.103(3) 0.064(2) 0.005(2) 0.011(3) 0.026(3)
C46 0.187(6) 0.103(3) 0.064(2) 0.005(2) 0.011(3) 0.026(3)
C47 0.187(6) 0.103(3) 0.064(2) 0.005(2) 0.011(3) 0.026(3)
C48 0.187(6) 0.103(3) 0.064(2) 0.005(2) 0.011(3) 0.026(3)
C49 0.187(6) 0.103(3) 0.064(2) 0.005(2) 0.011(3) 0.026(3)
C50 0.190(19) 0.124(11) 0.089(8) -0.001(7) -0.048(10) 0.039(12)
C50A 0.126(15) 0.143(12) 0.129(11) -0.010(10) 0.018(9) 0.061(11)
C51 0.190(19) 0.124(11) 0.089(8) -0.001(7) -0.048(10) 0.039(12)
C51A 0.126(15) 0.143(12) 0.129(11) -0.010(10) 0.018(9) 0.061(11)
C52 0.190(19) 0.124(11) 0.089(8) -0.001(7) -0.048(10) 0.039(12)
C52A 0.126(15) 0.143(12) 0.129(11) -0.010(10) 0.018(9) 0.061(11)
C53 0.190(19) 0.124(11) 0.089(8) -0.001(7) -0.048(10) 0.039(12)
C53A 0.126(15) 0.143(12) 0.129(11) -0.010(10) 0.018(9) 0.061(11)
C54 0.190(19) 0.124(11) 0.089(8) -0.001(7) -0.048(10) 0.039(12)
C54A 0.126(15) 0.143(12) 0.129(11) -0.010(10) 0.018(9) 0.061(11)
C55 0.190(19) 0.124(11) 0.089(8) -0.001(7) -0.048(10) 0.039(12)
C55A 0.126(15) 0.143(12) 0.129(11) -0.010(10) 0.018(9) 0.061(11)
C56 0.190(19) 0.124(11) 0.089(8) -0.001(7) -0.048(10) 0.039(12)
C56A 0.126(15) 0.143(12) 0.129(11) -0.010(10) 0.018(9) 0.061(11)
C57 0.190(19) 0.124(11) 0.089(8) -0.001(7) -0.048(10) 0.039(12)
C57A 0.126(15) 0.143(12) 0.129(11) -0.010(10) 0.018(9) 0.061(11)
C58 0.190(19) 0.124(11) 0.089(8) -0.001(7) -0.048(10) 0.039(12)
C58A 0.126(15) 0.143(12) 0.129(11) -0.010(10) 0.018(9) 0.061(11)
Cl1 0.31(2) 0.163(11) 0.161(11) -0.034(9) 0.062(12) -0.035(13)
Cl2 0.140(11) 0.122(8) 0.167(9) -0.027(7) 0.018(7) 0.014(7)
F1 0.361(12) 0.122(6) 0.155(7) 0.011(5) -0.018(7) 0.025(7)
F1A 0.361(12) 0.122(6) 0.155(7) 0.011(5) -0.018(7) 0.025(7)
F2 0.361(12) 0.122(6) 0.155(7) 0.011(5) -0.018(7) 0.025(7)
F2A 0.361(12) 0.122(6) 0.155(7) 0.011(5) -0.018(7) 0.025(7)
F3 0.361(12) 0.122(6) 0.155(7) 0.011(5) -0.018(7) 0.025(7)
F3A 0.361(12) 0.122(6) 0.155(7) 0.011(5) -0.018(7) 0.025(7)
F4 0.361(12) 0.122(6) 0.155(7) 0.011(5) -0.018(7) 0.025(7)
F4A 0.361(12) 0.122(6) 0.155(7) 0.011(5) -0.018(7) 0.025(7)
F5 0.361(12) 0.122(6) 0.155(7) 0.011(5) -0.018(7) 0.025(7)
F6 0.361(12) 0.122(6) 0.155(7) 0.011(5) -0.018(7) 0.025(7)
I1 0.1443(11) 0.0804(6) 0.0550(4) -0.0004(5) 0.0062(5) 0.0170(7)
I2 0.1535(12) 0.0859(7) 0.0601(5) -0.0004(5) 0.0008(6) 0.0181(7)
I3 0.1391(12) 0.1204(9) 0.0671(5) 0.0047(6) 0.0100(6) 0.0225(8)
N1 0.162(5) 0.093(3) 0.068(2) -0.001(2) 0.005(2) 0.038(3)
N2 0.162(5) 0.093(3) 0.068(2) -0.001(2) 0.005(2) 0.038(3)
N3 0.162(5) 0.093(3) 0.068(2) -0.001(2) 0.005(2) 0.038(3)
N4 0.162(5) 0.093(3) 0.068(2) -0.001(2) 0.005(2) 0.038(3)
N5 0.187(6) 0.103(3) 0.064(2) 0.005(2) 0.011(3) 0.026(3)
N6 0.187(6) 0.103(3) 0.064(2) 0.005(2) 0.011(3) 0.026(3)
N7 0.187(6) 0.103(3) 0.064(2) 0.005(2) 0.011(3) 0.026(3)
N8 0.187(6) 0.103(3) 0.064(2) 0.005(2) 0.011(3) 0.026(3)
P1 0.343(14) 0.074(4) 0.120(5) 0.002(3) -0.049(7) 0.009(6)
Rh1 0.1481(14) 0.0870(8) 0.0545(6) 0.0035(6) 0.0071(7) 0.0298(9)
Rh2 0.1430(14) 0.0847(8) 0.0554(6) 0.0033(6) 0.0044(7) 0.0198(9)

loop_
_atom_type_symbol
_atom_type_description
_atom_type_scat_dispersion_real
_atom_type_scat_dispersion_imag
_atom_type_scat_source
C C 0.0033 0.0016 'International Tables Vol C Tables 4.2.6.8 and 6.1.1.4'
H H 0.0000 0.0000 'International Tables Vol C Tables 4.2.6.8 and 6.1.1.4'
Cl Cl 0.1484 0.1585 'International Tables Vol C Tables 4.2.6.8 and 6.1.1.4'
F F 0.0171 0.0103 'International Tables Vol C Tables 4.2.6.8 and 6.1.1.4'
I I -0.4742 1.8119 'International Tables Vol C Tables 4.2.6.8 and 6.1.1.4'
N N 0.0061 0.0033 'International Tables Vol C Tables 4.2.6.8 and 6.1.1.4'
P P 0.1023 0.0942 'International Tables Vol C Tables 4.2.6.8 and 6.1.1.4'
Rh Rh -1.1178 0.9187 'International Tables Vol C Tables 4.2.6.8 and 6.1.1.4'
O O 0.0106 0.0060 'International Tables Vol C Tables 4.2.6.8 and 6.1.1.4'

loop_
_geom_angle_atom_site_label_1
_geom_angle_atom_site_label_2
_geom_angle_atom_site_label_3
_geom_angle
C2 C1 N2 106.7(14)
C2 C1 Rh1 140.3(13)
N2 C1 Rh1 112.5(10)
C1 C2 N1 106.7(13)
C1 C2 H2A 126.6
N1 C2 H2A 126.6
N1 C3 N2 105.7(14)
N1 C3 C19 128.1(15)
N2 C3 C19 126.1(13)
N2 C4 C5 105.5(13)
N2 C4 H4A 110.6
C5 C4 H4A 110.6
N2 C4 H4B 110.6
C5 C4 H4B 110.6
H4A C4 H4B 108.8
C6 C5 C4 114.0(13)
C6 C5 Rh1 109.6(12)
C4 C5 Rh1 106.9(10)
C6 C5 H5 108.7
C4 C5 H5 108.7
Rh1 C5 H5 108.7
N4 C6 C5 109.3(13)
N4 C6 H6A 109.8
C5 C6 H6A 109.8
N4 C6 H6B 109.8
C5 C6 H6B 109.8
H6A C6 H6B 108.3
C8 C7 N4 102.2(15)
C8 C7 Rh1 143.3(13)
N4 C7 Rh1 114.4(11)
N3 C8 C7 106.3(13)
N3 C8 H8A 126.9
C7 C8 H8A 126.9
N3 C9 N4 106.6(16)
N3 C9 C29 129.6(17)
N4 C9 C29 123.4(15)
C11 C10 C15 123.4(17)
C11 C10 N1 119.5(17)
C15 C10 N1 117.0(18)
C10 C11 C12 118.8(18)
C10 C11 C16 122.4(16)
C12 C11 C16 118.7(19)
C13 C12 C11 118.0(19)
C13 C12 H12A 121.0
C11 C12 H12A 121.0
C14 C13 C12 120.3(17)
C14 C13 C17 122.9(18)
C12 C13 C17 116.7(18)
C13 C14 C15 124.6(19)
C13 C14 H14A 117.7
C15 C14 H14A 117.7
C14 C15 C10 115(2)
C14 C15 C18 122.5(17)
C10 C15 C18 122.6(16)
C11 C16 H16A 109.5
C11 C16 H16B 109.5
H16A C16 H16B 109.5
C11 C16 H16C 109.5
H16A C16 H16C 109.5
H16B C16 H16C 109.5
C13 C17 H17A 109.5
C13 C17 H17B 109.5
H17A C17 H17B 109.5
C13 C17 H17C 109.5
H17A C17 H17C 109.5
H17B C17 H17C 109.5
C15 C18 H18A 109.5
C15 C18 H18B 109.5
H18A C18 H18B 109.5
C15 C18 H18C 109.5
H18A C18 H18C 109.5
H18B C18 H18C 109.5
C3 C19 H19A 109.5
C3 C19 H19B 109.5
H19A C19 H19B 109.5
C3 C19 H19C 109.5
H19A C19 H19C 109.5
H19B C19 H19C 109.5
C25 C20 C21 118(2)
C25 C20 N3 122.0(19)
C21 C20 N3 120(2)
C22 C21 C20 117(2)
C22 C21 C26 125(2)
C20 C21 C26 118(2)
C23 C22 C21 122(2)
C23 C22 H22A 118.9
C21 C22 H22A 118.9
C22 C23 C24 121(2)
C22 C23 C27 115(2)
C24 C23 C27 122(2)
C23 C24 C25 120(2)
C23 C24 H24A 120.0
C25 C24 H24A 120.0
C20 C25 C24 121(2)
C20 C25 C28 119(2)
C24 C25 C28 120(2)
C21 C26 H26A 109.5
C21 C26 H26B 109.5
H26A C26 H26B 109.5
C21 C26 H26C 109.5
H26A C26 H26C 109.5
H26B C26 H26C 109.5
C23 C27 H27A 109.5
C23 C27 H27B 109.5
H27A C27 H27B 109.5
C23 C27 H27C 109.5
H27A C27 H27C 109.5
H27B C27 H27C 109.5
C25 C28 H28A 109.5
C25 C28 H28B 109.5
H28A C28 H28B 109.5
C25 C28 H28C 109.5
H28A C28 H28C 109.5
H28B C28 H28C 109.5
C9 C29 H29A 109.5
C9 C29 H29B 109.5
H29A C29 H29B 109.5
C9 C29 H29C 109.5
H29A C29 H29C 109.5
H29B C29 H29C 109.5
C32 C30 N5 104.7(16)
C32 C30 Rh2 140.6(12)
N5 C30 Rh2 114.4(12)
N6 C31 N5 105.5(15)
N6 C31 C42 129.1(18)
N5 C31 C42 125.1(14)
C30 C32 N6 110.1(14)
C30 C32 H32A 125.0
N6 C32 H32A 125.0
C34 C33 C38 119(2)
C34 C33 N6 122(3)
C38 C33 N6 118(2)
C33 C34 C35 120(3)
C33 C34 C41 118(2)
C35 C34 C41 122(2)
C36 C35 C34 122(2)
C36 C35 H35A 118.9
C34 C35 H35A 118.9
C35 C36 C37 119(2)
C35 C36 C40 122(2)
C37 C36 C40 119(2)
C38 C37 C36 121(3)
C38 C37 H37A 119.4
C36 C37 H37A 119.4
C37 C38 C33 119(2)
C37 C38 C39 120(2)
C33 C38 C39 122(2)
C38 C39 H39A 109.5
C38 C39 H39B 109.5
H39A C39 H39B 109.5
C38 C39 H39C 109.5
H39A C39 H39C 109.5
H39B C39 H39C 109.5
C36 C40 H40A 109.5
C36 C40 H40B 109.5
H40A C40 H40B 109.5
C36 C40 H40C 109.5
H40A C40 H40C 109.5
H40B C40 H40C 109.5
C34 C41 H41A 109.5
C34 C41 H41B 109.5
H41A C41 H41B 109.5
C34 C41 H41C 109.5
H41A C41 H41C 109.5
H41B C41 H41C 109.5
C31 C42 H42A 109.5
C31 C42 H42B 109.5
H42A C42 H42B 109.5
C31 C42 H42C 109.5
H42A C42 H42C 109.5
H42B C42 H42C 109.5
N5 C43 C44 108.7(13)
N5 C43 H43A 109.9
C44 C43 H43A 109.9
N5 C43 H43B 109.9
C44 C43 H43B 109.9
H43A C43 H43B 108.3
C43 C44 C45 111.4(14)
C43 C44 Rh2 112.9(11)
C45 C44 Rh2 108.4(12)
C43 C44 H44 108.0
C45 C44 H44 108.0
Rh2 C44 H44 108.0
N7 C45 C44 109.5(14)
N7 C45 H45A 109.8
C44 C45 H45A 109.8
N7 C45 H45B 109.8
C44 C45 H45B 109.8
H45A C45 H45B 108.2
C47 C46 N7 100.8(17)
C47 C46 Rh2 141.8(12)
N7 C46 Rh2 117.4(13)
C46 C47 N8 109.9(14)
C46 C47 H47A 125.1
N8 C47 H47A 125.1
N7 C48 N8 109.0(16)
N7 C48 C49 125.1(15)
N8 C48 C49 125.8(19)
C48 C49 H49A 109.5
C48 C49 H49B 109.5
H49A C49 H49B 109.5
C48 C49 H49C 109.5
H49A C49 H49C 109.5
H49B C49 H49C 109.5
C51 C50 C55 124(2)
C51 C50 N8 125.6(19)
C55 C50 N8 107(2)
C51A C50A C55A 136(3)
C51A C50A N8 100(2)
C55A C50A N8 123(2)
C52 C51 C50 115(3)
C52 C51 C56 123(3)
C50 C51 C56 122(2)
C50A C51A C52A 104(2)
C50A C51A C56A 135(2)
C52A C51A C56A 119(2)
C51 C52 C53 125(3)
C51 C52 H52A 117.3
C53 C52 H52A 117.3
C53A C52A C51A 131(3)
C53A C52A H52B 114.3
C51A C52A H52B 114.3
C52 C53 C54 114(3)
C52 C53 C57 119(2)
C54 C53 C57 126(3)
C52A C53A C54A 109(3)
C52A C53A C57A 126(3)
C54A C53A C57A 125(2)
C53 C54 C55 126(3)
C53 C54 H54A 117.2
C55 C54 H54A 117.2
C53A C54A C55A 130(3)
C53A C54A H54B 114.8
C55A C54A H54B 114.8
C50 C55 C54 112(3)
C50 C55 C58 121(3)
C54 C55 C58 125(2)
C50A C55A C54A 105(2)
C50A C55A C58A 127(2)
C54A C55A C58A 125(3)
C51 C56 H56A 109.5
C51 C56 H56B 109.5
H56A C56 H56B 109.5
C51 C56 H56C 109.5
H56A C56 H56C 109.5
H56B C56 H56C 109.5
C51A C56A H56D 109.5
C51A C56A H56E 109.5
H56D C56A H56E 109.5
C51A C56A H56F 109.5
H56D C56A H56F 109.5
H56E C56A H56F 109.5
C53 C57 H57A 109.5
C53 C57 H57B 109.5
H57A C57 H57B 109.5
C53 C57 H57C 109.5
H57A C57 H57C 109.5
H57B C57 H57C 109.5
C53A C57A H57D 109.5
C53A C57A H57E 109.5
H57D C57A H57E 109.5
C53A C57A H57F 109.5
H57D C57A H57F 109.5
H57E C57A H57F 109.5
C55 C58 H58A 109.5
C55 C58 H58B 109.5
H58A C58 H58B 109.5
C55 C58 H58C 109.5
H58A C58 H58C 109.5
H58B C58 H58C 109.5
C55A C58A H58D 109.5
C55A C58A H58E 109.5
H58D C58A H58E 109.5
C55A C58A H58F 109.5
H58D C58A H58F 109.5
H58E C58A H58F 109.5
Cl1 C59 Cl2 110.7(19)
Cl1 C59 H59A 109.5
Cl2 C59 H59A 109.5
Cl1 C59 H59B 109.5
Cl2 C59 H59B 109.5
H59A C59 H59B 108.1
Rh1 I1 Rh2 73.27(4)
Rh1 I2 Rh2 74.11(5)
Rh1 I3 Rh2 74.06(5)
C3 N1 C2 109.8(13)
C3 N1 C10 124.6(15)
C2 N1 C10 125.2(13)
C1 N2 C3 110.9(12)
C1 N2 C4 122.1(13)
C3 N2 C4 126.2(13)
C9 N3 C8 112.6(16)
C9 N3 C20 124.1(17)
C8 N3 C20 123.2(14)
C9 N4 C7 112.0(14)
C9 N4 C6 128.8(14)
C7 N4 C6 117.6(14)
C31 N5 C30 111.6(14)
C31 N5 C43 127.5(14)
C30 N5 C43 120.5(15)
C31 N6 C32 107.9(15)
C31 N6 C33 122.4(16)
C32 N6 C33 129.6(13)
C48 N7 C46 112.8(15)
C48 N7 C45 131.8(15)
C46 N7 C45 114.8(16)
C48 N8 C47 107.2(17)
C48 N8 C50A 127.1(17)
C47 N8 C50A 124.0(15)
C48 N8 C50 126.9(16)
C47 N8 C50 119.0(12)
C50A N8 C50 35.1(14)
F1 P1 F1A 54.5(14)
F1 P1 F6 84.9(14)
F1A P1 F6 92.7(10)
F1 P1 F2 86.2(15)
F1A P1 F2 31.7(12)
F6 P1 F2 95.8(11)
F1 P1 F5 96.2(15)
F1A P1 F5 89.3(12)
F6 P1 F5 178.0(10)
F2 P1 F5 86.0(13)
F1 P1 F4A 48.3(13)
F1A P1 F4A 100.6(16)
F6 P1 F4A 96.6(15)
F2 P1 F4A 131.2(18)
F5 P1 F4A 83.0(15)
F1 P1 F4 102.9(16)
F1A P1 F4 157.2(15)
F6 P1 F4 80.9(16)
F2 P1 F4 169.9(18)
F5 P1 F4 97.2(15)
F4A P1 F4 58.9(16)
F1 P1 F2A 137.3(17)
F1A P1 F2A 83.7(16)
F6 P1 F2A 88.9(16)
F2 P1 F2A 52.4(14)
F5 P1 F2A 91.4(15)
F4A P1 F2A 172.8(16)
F4 P1 F2A 117.8(18)
F1 P1 F3A 137.7(17)
F1A P1 F3A 167.8(16)
F6 P1 F3A 89.4(16)
F2 P1 F3A 136.1(16)
F5 P1 F3A 88.6(14)
F4A P1 F3A 91.1(16)
F4 P1 F3A 35.0(12)
F2A P1 F3A 84.3(16)
F1 P1 F3 168.6(16)
F1A P1 F3 115.3(16)
F6 P1 F3 91.0(15)
F2 P1 F3 83.6(15)
F5 P1 F3 88.2(14)
F4A P1 F3 142.9(16)
F4 P1 F3 86.9(16)
F2A P1 F3 31.8(13)
F3A P1 F3 52.6(14)
C7 Rh1 C1 85.6(7)
C7 Rh1 C5 84.1(7)
C1 Rh1 C5 83.4(6)
C7 Rh1 I2 90.6(5)
C1 Rh1 I2 174.1(5)
C5 Rh1 I2 91.8(5)
C7 Rh1 I3 175.4(5)
C1 Rh1 I3 94.1(5)
C5 Rh1 I3 91.3(5)
I2 Rh1 I3 89.43(5)
C7 Rh1 I1 96.3(5)
C1 Rh1 I1 98.5(4)
C5 Rh1 I1 178.0(5)
I2 Rh1 I1 86.30(5)
I3 Rh1 I1 88.32(5)
C46 Rh2 C30 89.7(8)
C46 Rh2 C44 81.8(7)
C30 Rh2 C44 82.3(7)
C46 Rh2 I3 175.5(5)
C30 Rh2 I3 92.4(6)
C44 Rh2 I3 94.6(6)
C46 Rh2 I2 88.8(6)
C30 Rh2 I2 176.5(4)
C44 Rh2 I2 94.3(5)
I3 Rh2 I2 88.85(5)
C46 Rh2 I1 96.0(4)
C30 Rh2 I1 98.1(4)
C44 Rh2 I1 177.7(6)
I3 Rh2 I1 87.65(5)
I2 Rh2 I1 85.23(4)

loop_
_geom_bond_atom_site_label_1
_geom_bond_atom_site_label_2
_geom_bond_distance
C1 C2 1.362(19)
C1 N2 1.367(18)
C1 Rh1 1.974(17)
C2 N1 1.43(2)
C2 H2A 0.9500
C3 N1 1.331(17)
C3 N2 1.39(2)
C3 C19 1.47(2)
C4 N2 1.428(16)
C4 C5 1.59(2)
C4 H4A 0.9900
C4 H4B 0.9900
C5 C6 1.52(2)
C5 Rh1 2.075(15)
C5 H5 1.0000
C6 N4 1.477(19)
C6 H6A 0.9900
C6 H6B 0.9900
C7 C8 1.41(2)
C7 N4 1.420(18)
C7 Rh1 1.939(18)
C8 N3 1.39(2)
C8 H8A 0.9500
C9 N3 1.286(18)
C9 N4 1.34(2)
C9 C29 1.52(2)
C10 C11 1.35(3)
C10 C15 1.41(2)
C10 N1 1.44(2)
C11 C12 1.42(2)
C11 C16 1.48(2)
C12 C13 1.41(2)
C12 H12A 0.9500
C13 C14 1.30(2)
C13 C17 1.54(2)
C14 C15 1.40(2)
C14 H14A 0.9500
C15 C18 1.49(2)
C16 H16A 0.9800
C16 H16B 0.9800
C16 H16C 0.9800
C17 H17A 0.9800
C17 H17B 0.9800
C17 H17C 0.9800
C18 H18A 0.9800
C18 H18B 0.9800
C18 H18C 0.9800
C19 H19A 0.9800
C19 H19B 0.9800
C19 H19C 0.9800
C20 C25 1.37(3)
C20 C21 1.43(3)
C20 N3 1.44(2)
C21 C22 1.41(3)
C21 C26 1.50(3)
C22 C23 1.33(3)
C22 H22A 0.9500
C23 C24 1.33(2)
C23 C27 1.50(3)
C24 C25 1.40(3)
C24 H24A 0.9500
C25 C28 1.57(2)
C26 H26A 0.9800
C26 H26B 0.9800
C26 H26C 0.9800
C27 H27A 0.9800
C27 H27B 0.9800
C27 H27C 0.9800
C28 H28A 0.9800
C28 H28B 0.9800
C28 H28C 0.9800
C29 H29A 0.9800
C29 H29B 0.9800
C29 H29C 0.9800
C30 C32 1.30(2)
C30 N5 1.402(18)
C30 Rh2 1.965(19)
C31 N6 1.342(17)
C31 N5 1.35(2)
C31 C42 1.47(2)
C32 N6 1.42(2)
C32 H32A 0.9500
C33 C34 1.35(3)
C33 C38 1.42(3)
C33 N6 1.42(2)
C34 C35 1.39(3)
C34 C41 1.49(3)
C35 C36 1.33(3)
C35 H35A 0.9500
C36 C37 1.38(3)
C36 C40 1.52(3)
C37 C38 1.37(3)
C37 H37A 0.9500
C38 C39 1.54(3)
C39 H39A 0.9800
C39 H39B 0.9800
C39 H39C 0.9800
C40 H40A 0.9800
C40 H40B 0.9800
C40 H40C 0.9800
C41 H41A 0.9800
C41 H41B 0.9800
C41 H41C 0.9800
C42 H42A 0.9800
C42 H42B 0.9800
C42 H42C 0.9800
C43 N5 1.450(19)
C43 C44 1.51(2)
C43 H43A 0.9900
C43 H43B 0.9900
C44 C45 1.52(3)
C44 Rh2 2.073(14)
C44 H44 1.0000
C45 N7 1.44(2)
C45 H45A 0.9900
C45 H45B 0.9900
C46 C47 1.40(2)
C46 N7 1.424(18)
C46 Rh2 1.90(2)
C47 N8 1.41(2)
C47 H47A 0.9500
C48 N7 1.31(2)
C48 N8 1.327(18)
C48 C49 1.54(2)
C49 H49A 0.9800
C49 H49B 0.9800
C49 H49C 0.9800
C50 C51 1.378(18)
C50 C55 1.386(18)
C50 N8 1.79(3)
C50A C51A 1.369(18)
C50A C55A 1.389(18)
C50A N8 1.46(3)
C51 C52 1.361(18)
C51 C56 1.517(17)
C51A C52A 1.407(18)
C51A C56A 1.482(18)
C52 C53 1.371(18)
C52 H52A 0.9500
C52A C53A 1.378(18)
C52A H52B 0.9500
C53 C54 1.379(18)
C53 C57 1.513(18)
C53A C54A 1.383(18)
C53A C57A 1.495(18)
C54 C55 1.387(18)
C54 H54A 0.9500
C54A C55A 1.390(18)
C54A H54B 0.9500
C55 C58 1.505(18)
C55A C58A 1.498(18)
C56 H56A 0.9800
C56 H56B 0.9800
C56 H56C 0.9800
C56A H56D 0.9800
C56A H56E 0.9800
C56A H56F 0.9800
C57 H57A 0.9800
C57 H57B 0.9800
C57 H57C 0.9800
C57A H57D 0.9800
C57A H57E 0.9800
C57A H57F 0.9800
C58 H58A 0.9800
C58 H58B 0.9800
C58 H58C 0.9800
C58A H58D 0.9800
C58A H58E 0.9800
C58A H58F 0.9800
C59 Cl1 1.53(3)
C59 Cl2 1.71(3)
C59 H59A 0.9900
C59 H59B 0.9900
F1 P1 1.53(3)
F1A P1 1.55(3)
F2 P1 1.57(3)
F2A P1 1.59(3)
F3 P1 1.67(3)
F3A P1 1.59(3)
F4 P1 1.58(4)
F4A P1 1.57(3)
F5 P1 1.57(2)
F6 P1 1.56(2)
I1 Rh1 2.8052(16)
I1 Rh2 2.8364(13)
I2 Rh1 2.7808(17)
I2 Rh2 2.8061(18)
I3 Rh1 2.7934(19)
I3 Rh2 2.797(2)

loop_
_geom_torsion_atom_site_label_1
_geom_torsion_atom_site_label_2
_geom_torsion_atom_site_label_3
_geom_torsion_atom_site_label_4
_geom_torsion
N2 C1 C2 N1 4(2)
Rh1 C1 C2 N1 175.1(17)
N2 C4 C5 C6 -89.7(15)
N2 C4 C5 Rh1 31.6(15)
C4 C5 C6 N4 96.4(15)
Rh1 C5 C6 N4 -23.4(16)
N4 C7 C8 N3 -2.8(18)
Rh1 C7 C8 N3 -179.9(17)
C15 C10 C11 C12 3(3)
N1 C10 C11 C12 -178.5(17)
C15 C10 C11 C16 -174.6(19)
N1 C10 C11 C16 4(3)
C10 C11 C12 C13 -1(3)
C16 C11 C12 C13 176.5(18)
C11 C12 C13 C14 2(3)
C11 C12 C13 C17 179.1(17)
C12 C13 C14 C15 -4(3)
C17 C13 C14 C15 178.9(18)
C13 C14 C15 C10 5(3)
C13 C14 C15 C18 -180(2)
C11 C10 C15 C14 -5(3)
N1 C10 C15 C14 176.7(17)
C11 C10 C15 C18 -180(2)
N1 C10 C15 C18 2(3)
C25 C20 C21 C22 -4(3)
N3 C20 C21 C22 -178.1(18)
C25 C20 C21 C26 -177(2)
N3 C20 C21 C26 8(3)
C20 C21 C22 C23 -2(3)
C26 C21 C22 C23 171(2)
C21 C22 C23 C24 8(4)
C21 C22 C23 C27 173.9(19)
C22 C23 C24 C25 -8(3)
C27 C23 C24 C25 -173(2)
C21 C20 C25 C24 4(3)
N3 C20 C25 C24 178.1(18)
C21 C20 C25 C28 180.0(18)
N3 C20 C25 C28 -6(3)
C23 C24 C25 C20 2(3)
C23 C24 C25 C28 -174.1(19)
N5 C30 C32 N6 1(2)
Rh2 C30 C32 N6 173.2(19)
C38 C33 C34 C35 -2(3)
N6 C33 C34 C35 177.4(14)
C38 C33 C34 C41 178.9(15)
N6 C33 C34 C41 -2(3)
C33 C34 C35 C36 1(3)
C41 C34 C35 C36 179.8(16)
C34 C35 C36 C37 0(3)
C34 C35 C36 C40 -179.6(14)
C35 C36 C37 C38 0(3)
C40 C36 C37 C38 -179.9(15)
C36 C37 C38 C33 -2(3)
C36 C37 C38 C39 -179.9(15)
C34 C33 C38 C37 3(3)
N6 C33 C38 C37 -177.0(13)
C34 C33 C38 C39 -179.4(15)
N6 C33 C38 C39 1(2)
N5 C43 C44 C45 110.9(16)
N5 C43 C44 Rh2 -11(2)
C43 C44 C45 N7 -94.6(15)
Rh2 C44 C45 N7 30.2(17)
N7 C46 C47 N8 2(2)
Rh2 C46 C47 N8 -177.5(17)
C55 C50 C51 C52 -16(3)
N8 C50 C51 C52 -174(2)
C55 C50 C51 C56 168(3)
N8 C50 C51 C56 11(3)
C55A C50A C51A C52A 0(4)
N8 C50A C51A C52A 172(2)
C55A C50A C51A C56A -163(4)
N8 C50A C51A C56A 9(4)
C50 C51 C52 C53 1(4)
C56 C51 C52 C53 176(3)
C50A C51A C52A C53A 15(5)
C56A C51A C52A C53A -179(4)
C51 C52 C53 C54 5(5)
C51 C52 C53 C57 -178(3)
C51A C52A C53A C54A -12(6)
C51A C52A C53A C57A 165(3)
C52 C53 C54 C55 4(5)
C57 C53 C54 C55 -173(3)
C52A C53A C54A C55A -5(6)
C57A C53A C54A C55A 177(4)
C51 C50 C55 C54 23(4)
N8 C50 C55 C54 -176(2)
C51 C50 C55 C58 -169(2)
N8 C50 C55 C58 -8(3)
C53 C54 C55 C50 -17(5)
C53 C54 C55 C58 176(3)
C51A C50A C55A C54A -12(5)
N8 C50A C55A C54A 177(3)
C51A C50A C55A C58A -175(3)
N8 C50A C55A C58A 14(6)
C53A C54A C55A C50A 15(6)
C53A C54A C55A C58A 178(4)
N2 C3 N1 C2 0(2)
C19 C3 N1 C2 -176.1(19)
N2 C3 N1 C10 172.2(17)
C19 C3 N1 C10 -4(3)
C1 C2 N1 C3 -3(2)
C1 C2 N1 C10 -174.7(17)
C11 C10 N1 C3 100(2)
C15 C10 N1 C3 -81(3)
C11 C10 N1 C2 -89(3)
C15 C10 N1 C2 90(2)
C2 C1 N2 C3 -4(2)
Rh1 C1 N2 C3 -178.1(12)
C2 C1 N2 C4 -174.8(16)
Rh1 C1 N2 C4 11(2)
N1 C3 N2 C1 3(2)
C19 C3 N2 C1 178.8(18)
N1 C3 N2 C4 172.7(16)
C19 C3 N2 C4 -11(3)
C5 C4 N2 C1 -29(2)
C5 C4 N2 C3 161.5(17)
N4 C9 N3 C8 4(2)
C29 C9 N3 C8 176.6(19)
N4 C9 N3 C20 -179.9(17)
C29 C9 N3 C20 -7(3)
C7 C8 N3 C9 -1(2)
C7 C8 N3 C20 -176.7(17)
C25 C20 N3 C9 -84(3)
C21 C20 N3 C9 90(2)
C25 C20 N3 C8 91(2)
C21 C20 N3 C8 -94(2)
N3 C9 N4 C7 -6(2)
C29 C9 N4 C7 -179.2(17)
N3 C9 N4 C6 -171.3(15)
C29 C9 N4 C6 16(3)
C8 C7 N4 C9 5.6(19)
Rh1 C7 N4 C9 -176.4(12)
C8 C7 N4 C6 172.5(15)
Rh1 C7 N4 C6 -9.5(19)
C5 C6 N4 C9 -173.5(16)
C5 C6 N4 C7 22(2)
N6 C31 N5 C30 -4(2)
C42 C31 N5 C30 -178.3(18)
N6 C31 N5 C43 -176.9(16)
C42 C31 N5 C43 8(3)
C32 C30 N5 C31 2(2)
Rh2 C30 N5 C31 -173.0(14)
C32 C30 N5 C43 175.8(17)
Rh2 C30 N5 C43 1(2)
C44 C43 N5 C31 179.9(19)
C44 C43 N5 C30 7(2)
N5 C31 N6 C32 4(2)
C42 C31 N6 C32 178(2)
N5 C31 N6 C33 -179.9(19)
C42 C31 N6 C33 -5(3)
C30 C32 N6 C31 -3(2)
C30 C32 N6 C33 -179(2)
C34 C33 N6 C31 101(2)
C38 C33 N6 C31 -79(2)
C34 C33 N6 C32 -83(3)
C38 C33 N6 C32 96(2)
N8 C48 N7 C46 6(2)
C49 C48 N7 C46 -177.1(16)
N8 C48 N7 C45 176.3(17)
C49 C48 N7 C45 -7(3)
C47 C46 N7 C48 -5(2)
Rh2 C46 N7 C48 175.0(14)
C47 C46 N7 C45 -177.2(16)
Rh2 C46 N7 C45 3(2)
C44 C45 N7 C48 167.2(19)
C44 C45 N7 C46 -22(2)
N7 C48 N8 C47 -4(2)
C49 C48 N8 C47 179.0(18)
N7 C48 N8 C50A 162(2)
C49 C48 N8 C50A -15(3)
N7 C48 N8 C50 -154.0(17)
C49 C48 N8 C50 29(3)
C46 C47 N8 C48 1(2)
C46 C47 N8 C50A -165.4(19)
C46 C47 N8 C50 153.6(16)
C51A C50A N8 C48 103(2)
C55A C50A N8 C48 -83(3)
C51A C50A N8 C47 -94(2)
C55A C50A N8 C47 80(3)
C51A C50A N8 C50 -0.5(4)
C55A C50A N8 C50 173(4)
C51 C50 N8 C48 76(2)
C55 C50 N8 C48 -85(2)
C51 C50 N8 C47 -71(2)
C55 C50 N8 C47 128(2)
C51 C50 N8 C50A -179.9(7)
C55 C50 N8 C50A 19(2)
C8 C7 Rh1 C1 89(2)
N4 C7 Rh1 C1 -87.8(12)
C8 C7 Rh1 C5 173(2)
N4 C7 Rh1 C5 -4.0(12)
C8 C7 Rh1 I2 -95(2)
N4 C7 Rh1 I2 87.8(12)
C8 C7 Rh1 I3 175(5)
N4 C7 Rh1 I3 -2(7)
C8 C7 Rh1 I1 -9(2)
N4 C7 Rh1 I1 174.1(11)
C2 C1 Rh1 C7 -78(2)
N2 C1 Rh1 C7 92.7(14)
C2 C1 Rh1 C5 -163(2)
N2 C1 Rh1 C5 8.1(13)
C2 C1 Rh1 I2 -127(4)
N2 C1 Rh1 I2 44(6)
C2 C1 Rh1 I3 107(2)
N2 C1 Rh1 I3 -82.7(13)
C2 C1 Rh1 I1 18(2)
N2 C1 Rh1 I1 -171.7(12)
C6 C5 Rh1 C7 15.6(11)
C4 C5 Rh1 C7 -108.4(11)
C6 C5 Rh1 C1 101.8(12)
C4 C5 Rh1 C1 -22.2(11)
C6 C5 Rh1 I2 -74.8(10)
C4 C5 Rh1 I2 161.2(10)
C6 C5 Rh1 I3 -164.2(10)
C4 C5 Rh1 I3 71.7(10)
C6 C5 Rh1 I1 -85(17)
C4 C5 Rh1 I1 151(16)
Rh2 I2 Rh1 C7 142.6(5)
Rh2 I2 Rh1 C1 -169(5)
Rh2 I2 Rh1 C5 -133.3(5)
Rh2 I2 Rh1 I3 -42.01(4)
Rh2 I2 Rh1 I1 46.35(4)
Rh2 I3 Rh1 C7 132(6)
Rh2 I3 Rh1 C1 -142.6(4)
Rh2 I3 Rh1 C5 134.0(5)
Rh2 I3 Rh1 I2 42.19(4)
Rh2 I3 Rh1 I1 -44.12(4)
Rh2 I1 Rh1 C7 -136.1(5)
Rh2 I1 Rh1 C1 137.5(6)
Rh2 I1 Rh1 C5 -35(17)
Rh2 I1 Rh1 I2 -45.97(5)
Rh2 I1 Rh1 I3 43.57(5)
C47 C46 Rh2 C30 -86(2)
N7 C46 Rh2 C30 94.5(14)
C47 C46 Rh2 C44 -168(3)
N7 C46 Rh2 C44 12.2(14)
C47 C46 Rh2 I3 156(5)
N7 C46 Rh2 I3 -23(8)
C47 C46 Rh2 I2 97(2)
N7 C46 Rh2 I2 -82.3(13)
C47 C46 Rh2 I1 12(2)
N7 C46 Rh2 I1 -167.4(13)
C32 C30 Rh2 C46 100(3)
N5 C30 Rh2 C46 -87.7(14)
C32 C30 Rh2 C44 -178(3)
N5 C30 Rh2 C44 -5.9(14)
C32 C30 Rh2 I3 -84(3)
N5 C30 Rh2 I3 88.4(14)
C32 C30 Rh2 I2 165(8)
N5 C30 Rh2 I2 -23(11)
C32 C30 Rh2 I1 4(3)
N5 C30 Rh2 I1 176.3(13)
C43 C44 Rh2 C46 100.6(15)
C45 C44 Rh2 C46 -23.3(12)
C43 C44 Rh2 C30 9.8(15)
C45 C44 Rh2 C30 -114.0(13)
C43 C44 Rh2 I3 -82.0(14)
C45 C44 Rh2 I3 154.1(11)
C43 C44 Rh2 I2 -171.2(13)
C45 C44 Rh2 I2 64.9(12)
C43 C44 Rh2 I1 110(13)
C45 C44 Rh2 I1 -13(14)
Rh1 I3 Rh2 C46 -101(7)
Rh1 I3 Rh2 C30 141.5(4)
Rh1 I3 Rh2 C44 -136.0(5)
Rh1 I3 Rh2 I2 -41.73(4)
Rh1 I3 Rh2 I1 43.54(4)
Rh1 I2 Rh2 C46 -141.9(4)
Rh1 I2 Rh2 C30 153(10)
Rh1 I2 Rh2 C44 136.5(6)
Rh1 I2 Rh2 I3 41.95(4)
Rh1 I2 Rh2 I1 -45.78(4)
Rh1 I1 Rh2 C46 133.8(6)
Rh1 I1 Rh2 C30 -135.6(6)
Rh1 I1 Rh2 C44 124(13)
Rh1 I1 Rh2 I3 -43.53(5)
Rh1 I1 Rh2 I2 45.52(5)
